data_2200003
loop_
_publ_author_name
'Buqin Jing'
'Lianzhi Li'
'Daqi Wang'
'Tao Xu'
'Xinglin Guo'

_publ_section_title
;Aqua[<i>N</i>,<i>N</i>'-ethylenebis(<i>o</i>-vanillylideniminato-\k^2^<i>N</i>,<i>O</i>)]oxovanadium(IV)
 monohydrate
;
_journal_coeditor_code AC6209
_journal_issue 11
_journal_name_full 'Acta Crystallographica Section E'
_journal_page_first m2244
_journal_page_last m2246
_journal_paper_doi 10.1107/S1600536805031843
_journal_volume 61
_journal_year 2005
_chemical_formula_iupac '[V (C18 H18 N2 O4) O (H2 O)], H2 O'
_chemical_formula_moiety 'C18 H20 N2 O6 V, H2 O'
_chemical_formula_sum 'C18 H22 N2 O7 V'
_chemical_formula_weight 429.32
_chemical_melting_point 295
_chemical_name_systematic
;
aqua{6,6'-dimethoxy-2,2'-[1,2-ethanediylbis(nitrilomethylidyne)]diphenolato-
\k^2^N,O}oxovanadium(IV) monohydrate
;
_space_group_IT_number 14
_symmetry_cell_setting monoclinic
_symmetry_space_group_name_Hall '-P 2yn'
_symmetry_space_group_name_H-M 'P 1 21/n 1'
_atom_sites_solution_hydrogens geom
_atom_sites_solution_primary direct
_atom_sites_solution_secondary difmap
_cell_angle_alpha 90.00
_cell_angle_beta 94.086(10)
_cell_angle_gamma 90.00
_cell_formula_units_Z 4
_cell_length_a 12.613(7)
_cell_length_b 6.701(4)
_cell_length_c 22.383(12)
_cell_measurement_reflns_used 1765
_cell_measurement_temperature 273(2)
_cell_measurement_theta_max 23.5625
_cell_measurement_theta_min 3.174
_cell_volume 1887.0(18)
_computing_cell_refinement 'SAINT (Siemens, 1996)'
_computing_data_collection 'SMART (Siemens, 1996)'
_computing_data_reduction SAINT
_computing_molecular_graphics 'SHELXTL (Bruker, 2000)'
_computing_publication_material SHELXTL
_computing_structure_refinement 'SHELXL97 (Sheldrick, 1997)'
_computing_structure_solution 'SHELXS97 (Sheldrick, 1997)'
_diffrn_ambient_temperature 298(2)
_diffrn_measured_fraction_theta_full 0.999
_diffrn_measured_fraction_theta_max 0.999
_diffrn_measurement_device_type 'Bruker SMART CCD area-detector'
_diffrn_measurement_method '\f and \w'
_diffrn_radiation_monochromator graphite
_diffrn_radiation_source 'fine-focus sealed tube'
_diffrn_radiation_type MoK\a
_diffrn_radiation_wavelength 0.71073
_diffrn_reflns_av_R_equivalents 0.0503
_diffrn_reflns_av_sigmaI/netI 0.0678
_diffrn_reflns_limit_h_max 15
_diffrn_reflns_limit_h_min -11
_diffrn_reflns_limit_k_max 7
_diffrn_reflns_limit_k_min -7
_diffrn_reflns_limit_l_max 24
_diffrn_reflns_limit_l_min -26
_diffrn_reflns_number 9439
_diffrn_reflns_theta_full 25.03
_diffrn_reflns_theta_max 25.03
_diffrn_reflns_theta_min 1.80
_diffrn_standards_decay_% 0
_diffrn_standards_number 0
_exptl_absorpt_coefficient_mu 0.570
_exptl_absorpt_correction_T_max 0.9666
_exptl_absorpt_correction_T_min 0.8084
_exptl_absorpt_correction_type multi-scan
_exptl_absorpt_process_details '(SADABS; Sheldrick, 1996)'
_exptl_crystal_colour brown
_exptl_crystal_density_diffrn 1.511
_exptl_crystal_density_method 'not measured'
_exptl_crystal_description block
_exptl_crystal_F_000 892
_exptl_crystal_size_max 0.39
_exptl_crystal_size_mid 0.27
_exptl_crystal_size_min 0.06
_refine_diff_density_max 0.383
_refine_diff_density_min -0.364
_refine_ls_extinction_method none
_refine_ls_goodness_of_fit_ref 1.007
_refine_ls_hydrogen_treatment mixed
_refine_ls_matrix_type full
_refine_ls_number_parameters 265
_refine_ls_number_reflns 3311
_refine_ls_number_restraints 6
_refine_ls_restrained_S_all 1.007
_refine_ls_R_factor_all 0.0965
_refine_ls_R_factor_gt 0.0485
_refine_ls_shift/su_max 0.000
_refine_ls_shift/su_mean 0.000
_refine_ls_structure_factor_coef Fsqd
_refine_ls_weighting_details 'calc w = 1/[\s^2^(Fo^2^)+(0.0499P)^2^+0.8719P] where P = (Fo^2^+2Fc^2^)/3'
_refine_ls_weighting_scheme calc
_refine_ls_wR_factor_gt 0.1021
_refine_ls_wR_factor_ref 0.1259
_reflns_number_gt 1977
_reflns_number_total 3311
_reflns_threshold_expression I>2\s(I)
_cod_data_source_file ac6209.cif
_cod_data_source_block I
_cod_depositor_comments
;
The following automatic conversions were performed:
'_symmetry_cell_setting' value 'Monoclinic' changed to 'monoclinic'
according to '/home/saulius/struct/CIF-dictionaries/cif_core.dic'
dictionary named 'cif_core.dic' version 2.4.1 from 2010-06-29.

Automatic conversion script
Id: cif_fix_enum 1527 2010-12-29 10:47:43Z saulius 

The following automatic conversions were performed:

'_symmetry_cell_setting' value 'Monoclinic' changed to 'monoclinic'
according to /home/saulius/struct/CIF-dictionaries/cif_core.dic
dictionary named 'cif_core.dic' version 2.4.1 from 2010-06-29.

Automatic conversion script
Id: cif_fix_values 1715 2011-07-08 13:25:40Z adriana 
;
_cod_original_cell_volume 1886.9(18)
_cod_original_sg_symbol_H-M 'P 21/n'
_cod_database_code 2200003
_cod_database_fobs_code 2200003

loop_
_symmetry_equiv_pos_as_xyz
'x, y, z'
'-x+1/2, y+1/2, -z+1/2'
'-x, -y, -z'
'x-1/2, -y-1/2, z-1/2'

loop_
_atom_site_label
_atom_site_fract_x
_atom_site_fract_y
_atom_site_fract_z
_atom_site_U_iso_or_equiv
_atom_site_adp_type
_atom_site_calc_flag
_atom_site_refinement_flags
_atom_site_occupancy
_atom_site_type_symbol
V1 -0.03501(5) 0.42570(9) 0.19492(3) 0.0346(2) Uani d . 1 V
N1 -0.1061(2) 0.1957(5) 0.23651(16) 0.0442(9) Uani d . 1 N
N2 -0.0225(3) 0.2047(5) 0.13180(16) 0.0450(9) Uani d . 1 N
O1 -0.01517(19) 0.5668(4) 0.27119(11) 0.0419(7) Uani d . 1 O
O2 0.0226(2) 0.8223(5) 0.35532(13) 0.0593(9) Uani d . 1 O
O3 0.07910(19) 0.5695(4) 0.15981(11) 0.0395(6) Uani d . 1 O
O4 0.1938(2) 0.8578(5) 0.12422(13) 0.0564(8) Uani d . 1 O
O5 -0.1394(2) 0.5289(4) 0.16521(13) 0.0508(8) Uani d . 1 O
O6 0.1164(2) 0.2521(4) 0.23909(16) 0.0576(9) Uani d D 1 O
O7 0.1573(2) 0.8450(4) 0.25201(13) 0.0473(7) Uani d D 1 O
C1 -0.1282(3) 0.1872(6) 0.2912(2) 0.0485(11) Uani d . 1 C
H1 -0.1617 0.0725 0.3037 0.058 Uiso calc R 1 H
C2 -0.1053(3) 0.3418(7) 0.33511(18) 0.0420(10) Uani d . 1 C
C3 -0.0506(3) 0.5195(6) 0.32307(17) 0.0355(10) Uani d . 1 C
C4 -0.0320(3) 0.6558(7) 0.37104(19) 0.0462(11) Uani d . 1 C
C5 -0.0658(4) 0.6171(9) 0.4268(2) 0.0640(14) Uani d . 1 C
H5 -0.0527 0.7087 0.4576 0.077 Uiso calc R 1 H
C6 -0.1198(4) 0.4408(9) 0.4372(2) 0.0712(16) Uani d . 1 C
H6 -0.1425 0.4143 0.4750 0.085 Uiso calc R 1 H
C7 -0.1391(3) 0.3081(8) 0.3924(2) 0.0572(13) Uani d . 1 C
H7 -0.1758 0.1913 0.3998 0.069 Uiso calc R 1 H
C8 0.0688(4) 0.9471(7) 0.4015(2) 0.0789(17) Uani d . 1 C
H8A 0.1037 1.0577 0.3840 0.118 Uiso calc R 1 H
H8B 0.1196 0.8719 0.4263 0.118 Uiso calc R 1 H
H8C 0.0141 0.9959 0.4255 0.118 Uiso calc R 1 H
C9 -0.1374(5) 0.0328(8) 0.1951(3) 0.0898(19) Uani d . 1 C
H9A -0.1335 -0.0923 0.2169 0.108 Uiso calc R 1 H
H9B -0.2108 0.0526 0.1802 0.108 Uiso calc R 1 H
C10 -0.0742(5) 0.0186(8) 0.1463(3) 0.0844(17) Uani d . 1 C
H10A -0.1182 -0.0256 0.1115 0.101 Uiso calc R 1 H
H10B -0.0201 -0.0822 0.1550 0.101 Uiso calc R 1 H
C11 0.0273(3) 0.2209(7) 0.08406(19) 0.0506(12) Uani d . 1 C
H11 0.0240 0.1123 0.0581 0.061 Uiso calc R 1 H
C12 0.0875(3) 0.3899(6) 0.06681(18) 0.0425(10) Uani d . 1 C
C13 0.1106(3) 0.5531(6) 0.10500(17) 0.0362(9) Uani d . 1 C
C14 0.1738(3) 0.7079(6) 0.08344(18) 0.0414(10) Uani d . 1 C
C15 0.2084(3) 0.7045(8) 0.0271(2) 0.0550(12) Uani d . 1 C
H15 0.2481 0.8104 0.0138 0.066 Uiso calc R 1 H
C16 0.1845(4) 0.5437(9) -0.0102(2) 0.0647(15) Uani d . 1 C
H16 0.2082 0.5413 -0.0486 0.078 Uiso calc R 1 H
C17 0.1269(4) 0.3902(8) 0.0093(2) 0.0594(13) Uani d . 1 C
H17 0.1127 0.2815 -0.0159 0.071 Uiso calc R 1 H
C18 0.2774(3) 0.9908(7) 0.1150(2) 0.0684(15) Uani d . 1 C
H18A 0.2823 1.0883 0.1465 0.103 Uiso calc R 1 H
H18B 0.2639 1.0567 0.0771 0.103 Uiso calc R 1 H
H18C 0.3430 0.9181 0.1151 0.103 Uiso calc R 1 H
H19 0.1804(17) 0.303(5) 0.232(2) 0.080 Uiso d D 1 H
H20 0.124(3) 0.1198(19) 0.245(2) 0.080 Uiso d D 1 H
H21 0.151(3) 0.788(6) 0.2159(9) 0.080 Uiso d D 1 H
H22 0.104(2) 0.809(7) 0.2737(14) 0.080 Uiso d D 1 H

loop_
_atom_site_aniso_label
_atom_site_aniso_U_11
_atom_site_aniso_U_22
_atom_site_aniso_U_33
_atom_site_aniso_U_12
_atom_site_aniso_U_13
_atom_site_aniso_U_23
V1 0.0374(4) 0.0265(4) 0.0394(4) -0.0024(3) 0.0005(3) -0.0034(3)
N1 0.041(2) 0.037(2) 0.054(2) -0.0090(16) 0.0005(17) -0.0019(18)
N2 0.049(2) 0.033(2) 0.052(2) -0.0060(16) -0.0034(18) -0.0109(18)
O1 0.0502(16) 0.0352(16) 0.0414(17) -0.0123(13) 0.0104(13) -0.0054(14)
O2 0.064(2) 0.057(2) 0.056(2) -0.0040(17) -0.0017(16) -0.0255(17)
O3 0.0510(16) 0.0320(15) 0.0365(16) -0.0078(13) 0.0103(12) -0.0069(13)
O4 0.0589(19) 0.055(2) 0.058(2) -0.0209(16) 0.0181(15) -0.0026(16)
O5 0.0444(16) 0.0414(18) 0.065(2) 0.0062(13) -0.0078(14) -0.0038(15)
O6 0.0392(16) 0.0376(18) 0.094(2) -0.0045(14) -0.0116(16) 0.0064(18)
O7 0.0425(17) 0.0462(19) 0.0528(19) -0.0064(14) 0.0005(14) -0.0016(15)
C1 0.035(2) 0.040(3) 0.070(3) -0.0033(19) 0.004(2) 0.014(3)
C2 0.031(2) 0.050(3) 0.045(3) 0.0055(19) 0.0050(19) 0.010(2)
C3 0.028(2) 0.044(3) 0.034(2) 0.0042(18) 0.0015(17) 0.0004(19)
C4 0.038(2) 0.058(3) 0.042(3) 0.011(2) 0.001(2) -0.007(2)
C5 0.060(3) 0.087(4) 0.045(3) 0.022(3) 0.002(2) -0.015(3)
C6 0.066(3) 0.096(5) 0.055(3) 0.019(3) 0.021(3) 0.020(3)
C7 0.050(3) 0.070(4) 0.052(3) 0.007(2) 0.014(2) 0.016(3)
C8 0.084(4) 0.064(4) 0.085(4) 0.003(3) -0.024(3) -0.039(3)
C9 0.111(5) 0.060(4) 0.101(5) -0.052(3) 0.027(4) -0.031(3)
C10 0.117(5) 0.050(4) 0.089(4) -0.039(3) 0.020(4) -0.021(3)
C11 0.059(3) 0.047(3) 0.044(3) 0.006(2) -0.007(2) -0.023(2)
C12 0.042(2) 0.046(3) 0.039(2) 0.010(2) 0.0014(19) -0.004(2)
C13 0.032(2) 0.042(3) 0.034(2) 0.0080(19) 0.0013(17) 0.000(2)
C14 0.038(2) 0.044(3) 0.043(3) 0.008(2) 0.0067(19) 0.006(2)
C15 0.048(3) 0.074(4) 0.045(3) 0.007(2) 0.010(2) 0.011(3)
C16 0.054(3) 0.104(5) 0.037(3) 0.014(3) 0.010(2) 0.008(3)
C17 0.059(3) 0.077(4) 0.041(3) 0.018(3) 0.001(2) -0.017(3)
C18 0.055(3) 0.064(4) 0.088(4) -0.018(3) 0.013(3) 0.010(3)

loop_
_atom_type_symbol
_atom_type_description
_atom_type_scat_dispersion_real
_atom_type_scat_dispersion_imag
_atom_type_scat_source
C C 0.0033 0.0016 'International Tables Vol C Tables 4.2.6.8 and 6.1.1.4'
H H 0.0000 0.0000 'International Tables Vol C Tables 4.2.6.8 and 6.1.1.4'
N N 0.0061 0.0033 'International Tables Vol C Tables 4.2.6.8 and 6.1.1.4'
O O 0.0106 0.0060 'International Tables Vol C Tables 4.2.6.8 and 6.1.1.4'
V V 0.3005 0.5294 'International Tables Vol C Tables 4.2.6.8 and 6.1.1.4'

loop_
_geom_angle_atom_site_label_1
_geom_angle_atom_site_label_2
_geom_angle_atom_site_label_3
_geom_angle
_geom_angle_publ_flag
O5 V1 O3 103.30(14) y
O5 V1 O1 101.88(13) y
O3 V1 O1 93.49(11) y
O5 V1 N1 98.14(14) y
O3 V1 N1 157.05(12) y
O1 V1 N1 90.00(13) y
O5 V1 N2 97.31(14) y
O3 V1 N2 89.08(13) y
O1 V1 N2 159.48(12) y
N1 V1 N2 80.08(15) y
O5 V1 O6 176.60(13) y
O3 V1 O6 79.38(11) y
O1 V1 O6 79.93(11) y
N1 V1 O6 78.92(12) y
N2 V1 O6 80.55(12) y
C1 N1 C9 120.4(4) ?
C1 N1 V1 127.2(3) ?
C9 N1 V1 112.4(3) ?
C11 N2 C10 120.8(4) ?
C11 N2 V1 125.2(3) ?
C10 N2 V1 113.9(3) ?
C3 O1 V1 128.8(2) ?
C4 O2 C8 118.6(4) ?
C13 O3 V1 127.9(2) ?
C14 O4 C18 118.1(3) ?
V1 O6 H19 117(3) ?
V1 O6 H20 128(3) ?
H19 O6 H20 108(2) ?
H21 O7 H22 111(2) ?
N1 C1 C2 125.1(4) ?
N1 C1 H1 117.5 ?
C2 C1 H1 117.5 ?
C7 C2 C3 119.8(4) ?
C7 C2 C1 116.7(4) ?
C3 C2 C1 123.5(4) ?
O1 C3 C2 125.1(4) ?
O1 C3 C4 117.8(4) ?
C2 C3 C4 117.1(4) ?
O2 C4 C5 125.6(4) ?
O2 C4 C3 112.9(4) ?
C5 C4 C3 121.5(5) ?
C4 C5 C6 120.0(5) ?
C4 C5 H5 120.0 ?
C6 C5 H5 120.0 ?
C7 C6 C5 120.0(5) ?
C7 C6 H6 120.0 ?
C5 C6 H6 120.0 ?
C6 C7 C2 121.6(5) ?
C6 C7 H7 119.2 ?
C2 C7 H7 119.2 ?
O2 C8 H8A 109.5 ?
O2 C8 H8B 109.5 ?
H8A C8 H8B 109.5 ?
O2 C8 H8C 109.5 ?
H8A C8 H8C 109.5 ?
H8B C8 H8C 109.5 ?
C10 C9 N1 113.6(4) ?
C10 C9 H9A 108.8 ?
N1 C9 H9A 108.8 ?
C10 C9 H9B 108.8 ?
N1 C9 H9B 108.8 ?
H9A C9 H9B 107.7 ?
C9 C10 N2 113.9(4) ?
C9 C10 H10A 108.8 ?
N2 C10 H10A 108.8 ?
C9 C10 H10B 108.8 ?
N2 C10 H10B 108.8 ?
H10A C10 H10B 107.7 ?
N2 C11 C12 126.3(4) ?
N2 C11 H11 116.8 ?
C12 C11 H11 116.8 ?
C13 C12 C17 118.8(4) ?
C13 C12 C11 122.8(4) ?
C17 C12 C11 118.3(4) ?
O3 C13 C12 124.5(4) ?
O3 C13 C14 118.1(4) ?
C12 C13 C14 117.4(4) ?
C15 C14 O4 125.0(4) ?
C15 C14 C13 121.9(4) ?
O4 C14 C13 113.1(3) ?
C14 C15 C16 120.1(5) ?
C14 C15 H15 119.9 ?
C16 C15 H15 119.9 ?
C17 C16 C15 119.8(4) ?
C17 C16 H16 120.1 ?
C15 C16 H16 120.1 ?
C16 C17 C12 121.9(5) ?
C16 C17 H17 119.0 ?
C12 C17 H17 119.0 ?
O4 C18 H18A 109.5 ?
O4 C18 H18B 109.5 ?
H18A C18 H18B 109.5 ?
O4 C18 H18C 109.5 ?
H18A C18 H18C 109.5 ?
H18B C18 H18C 109.5 ?

loop_
_geom_bond_atom_site_label_1
_geom_bond_atom_site_label_2
_geom_bond_distance
_geom_bond_publ_flag
V1 O5 1.590(3) y
V1 O3 1.944(3) y
V1 O1 1.952(3) y
V1 N1 2.041(3) y
V1 N2 2.060(3) y
V1 O6 2.389(3) y
N1 C1 1.275(5) ?
N1 C9 1.468(5) ?
N2 C11 1.282(5) ?
N2 C10 1.455(6) ?
O1 C3 1.312(4) ?
O2 C4 1.370(5) ?
O2 C8 1.422(5) ?
O3 C13 1.321(4) ?
O4 C14 1.368(5) ?
O4 C18 1.407(5) ?
O6 H19 0.899(10) ?
O6 H20 0.900(10) ?
O7 H21 0.893(10) ?
O7 H22 0.896(10) ?
C1 C2 1.444(6) ?
C1 H1 0.9300 ?
C2 C7 1.398(6) ?
C2 C3 1.412(5) ?
C3 C4 1.416(5) ?
C4 C5 1.372(6) ?
C5 C6 1.391(7) ?
C5 H5 0.9300 ?
C6 C7 1.350(7) ?
C6 H6 0.9300 ?
C7 H7 0.9300 ?
C8 H8A 0.9600 ?
C8 H8B 0.9600 ?
C8 H8C 0.9600 ?
C9 C10 1.400(7) ?
C9 H9A 0.9700 ?
C9 H9B 0.9700 ?
C10 H10A 0.9700 ?
C10 H10B 0.9700 ?
C11 C12 1.431(6) ?
C11 H11 0.9300 ?
C12 C13 1.406(5) ?
C12 C17 1.413(6) ?
C13 C14 1.414(5) ?
C14 C15 1.363(5) ?
C15 C16 1.384(6) ?
C15 H15 0.9300 ?
C16 C17 1.350(6) ?
C16 H16 0.9300 ?
C17 H17 0.9300 ?
C18 H18A 0.9600 ?
C18 H18B 0.9600 ?
C18 H18C 0.9600 ?

loop_
_geom_hbond_atom_site_label_D
_geom_hbond_atom_site_label_H
_geom_hbond_atom_site_label_A
_geom_hbond_site_symmetry_A
_geom_hbond_distance_DH
_geom_hbond_distance_HA
_geom_hbond_distance_DA
_geom_hbond_angle_DHA
O6 H19 O7 2_545 0.899(10) 2.07(2) 2.915(4) 156(4)
O6 H20 O7 1_545 0.900(10) 1.892(12) 2.788(4) 173(4)
O7 H21 O3 . 0.893(10) 2.09(2) 2.889(4) 148(3)
O7 H21 O4 . 0.893(10) 2.21(3) 2.931(4) 138(4)
O7 H22 O2 . 0.896(10) 2.16(2) 2.969(4) 151(3)
O7 H22 O1 . 0.896(10) 2.20(3) 2.919(4) 136(3)

loop_
_geom_torsion_atom_site_label_1
_geom_torsion_atom_site_label_2
_geom_torsion_atom_site_label_3
_geom_torsion_atom_site_label_4
_geom_torsion
C2 C3 C4 C5 -0.1(6)
C3 C4 C5 C6 0.0(6)
C4 C5 C6 C7 -0.2(7)
